data_7241745
loop_
_publ_author_name
'Adhikari, Suman'
'Bhattacharjee, Tirtha'
'Das, Arijit'
'Roy, Subhadip'
'Daniliuc, Constantin Gabriel'
'Zar\;eba, Jan K.'
'Bauz\'a, Antonio'
'Frontera, Antonio'

_publ_section_title
;
 On the supramolecular properties of neutral, anionic and cationic cadmium
 complexes harvested from dithiolate--polyamine binary ligand systems
;
_journal_issue 46
_journal_name_full CrystEngComm
_journal_page_first 8023
_journal_page_last 8035
_journal_paper_doi 10.1039/D0CE01233E
_journal_volume 22
_journal_year 2020
_chemical_formula_sum 'C8 H12 Cd N2 O2 S4'
_chemical_formula_weight 408.84
_space_group_crystal_system orthorhombic
_space_group_IT_number 62
_space_group_name_Hall '-P 2ac 2n'
_space_group_name_H-M_alt 'P n m a'
_atom_sites_solution_hydrogens geom
_audit_creation_method 'APEX3 v2016.1-0'
_audit_update_record
;
2020-03-13 deposited with the CCDC.	2020-10-22 downloaded from the CCDC.
;
_cell_angle_alpha 90
_cell_angle_beta 90
_cell_angle_gamma 90
_cell_formula_units_Z 4
_cell_length_a 13.1254(6)
_cell_length_b 13.6595(6)
_cell_length_c 8.5225(4)
_cell_measurement_reflns_used 9933
_cell_measurement_temperature 100.(2)
_cell_measurement_theta_max 66.7096
_cell_measurement_theta_min 6.1205
_cell_volume 1527.97(12)
_computing_cell_refinement 'SAINT V8.37A (Bruker AXS Inc., 2015)'
_computing_data_collection 'APEX3 v2016.1-0 (Bruker AXS Inc., 2016)'
_computing_data_reduction 'SAINT V8.37A (Bruker AXS Inc., 2015)'
_computing_molecular_graphics 'APEX3 v2016.1-0 (Bruker AXS Inc., 2016)'
_computing_publication_material 'APEX3 v2016.1-0 (Bruker AXS Inc., 2016)'
_computing_structure_refinement 'SHELXL-2014/7 (Sheldrick, 2014)'
_computing_structure_solution 'SHELXL-2014/7 (Sheldrick, 2014)'
_diffrn_ambient_temperature 100.(2)
_diffrn_detector_area_resol_mean 8.3333
_diffrn_measured_fraction_theta_full 0.992
_diffrn_measured_fraction_theta_max 0.992
_diffrn_measurement_device_type 'Kappa CCD APEXII'
_diffrn_measurement_method 'phi / omega scans'
_diffrn_radiation_monochromator graphite
_diffrn_radiation_type CuK\a
_diffrn_radiation_wavelength 1.54178
_diffrn_reflns_av_R_equivalents 0.0575
_diffrn_reflns_av_unetI/netI 0.0231
_diffrn_reflns_limit_h_max 14
_diffrn_reflns_limit_h_min -15
_diffrn_reflns_limit_k_max 16
_diffrn_reflns_limit_k_min -16
_diffrn_reflns_limit_l_max 10
_diffrn_reflns_limit_l_min -10
_diffrn_reflns_number 24854
_diffrn_reflns_theta_full 66.85
_diffrn_reflns_theta_max 66.85
_diffrn_reflns_theta_min 6.12
_diffrn_source 'fine-focus sealed tube'
_diffrn_source_type 'fine-focus sealed tube'
_exptl_absorpt_coefficient_mu 16.508
_exptl_absorpt_correction_T_max 0.49
_exptl_absorpt_correction_T_min 0.42
_exptl_absorpt_correction_type multi-scan
_exptl_absorpt_process_details
;
Bruker AXS (2014). SADABS, Version 2014/5, Bruker AXS Inc., Madison, Wisconsin,
USA.
;
_exptl_crystal_colour yellow
_exptl_crystal_density_diffrn 1.777
_exptl_crystal_density_method 'not measured'
_exptl_crystal_description plate
_exptl_crystal_F_000 808
_exptl_crystal_size_max 0.140
_exptl_crystal_size_mid 0.120
_exptl_crystal_size_min 0.050
_refine_diff_density_max 0.700
_refine_diff_density_min -0.741
_refine_ls_extinction_method none
_refine_ls_goodness_of_fit_ref 1.244
_refine_ls_hydrogen_treatment constr
_refine_ls_matrix_type full
_refine_ls_number_parameters 137
_refine_ls_number_reflns 1411
_refine_ls_number_restraints 104
_refine_ls_restrained_S_all 1.237
_refine_ls_R_factor_all 0.0331
_refine_ls_R_factor_gt 0.0326
_refine_ls_shift/su_max 0.000
_refine_ls_shift/su_mean 0.000
_refine_ls_structure_factor_coef Fsqd
_refine_ls_weighting_details 'w=1/[\s^2^(Fo^2^)+10.7795P] where P=(Fo^2^+2Fc^2^)/3'
_refine_ls_weighting_scheme calc
_refine_ls_wR_factor_gt 0.0757
_refine_ls_wR_factor_ref 0.0759
_reflns_number_gt 1388
_reflns_number_total 1411
_reflns_threshold_expression 'I > 2\s(I)'
_cod_data_source_file d0ce01233e2.cif
_cod_data_source_block dan9088
_cod_database_code 7241745

loop_
_space_group_symop_operation_xyz
'x, y, z'
'-x+1/2, -y, z+1/2'
'-x, y+1/2, -z'
'x+1/2, -y+1/2, -z+1/2'
'-x, -y, -z'
'x-1/2, y, -z-1/2'
'x, -y-1/2, z'
'-x-1/2, y-1/2, z-1/2'

loop_
_atom_site_type_symbol
_atom_site_label
_atom_site_fract_x
_atom_site_fract_y
_atom_site_fract_z
_atom_site_U_iso_or_equiv
_atom_site_adp_type
_atom_site_calc_flag
_atom_site_refinement_flags_adp
_atom_site_refinement_flags_occupancy
_atom_site_refinement_flags_posn
_atom_site_occupancy
_atom_site_disorder_assembly
_atom_site_disorder_group
N N1 0.6067(4) 0.75 0.7766(6) 0.0201(13) Uani d T P S 1.0 A .
C C3 0.5689(5) 0.75 0.6560(8) 0.0164(14) Uani d T P S 1.0 . .
Cd Cd1 0.65351(3) 0.75 1.03895(5) 0.00872(15) Uani d T P DS 1.0 . .
O O1 0.6467(6) 0.5805(4) 1.0139(6) 0.0279(15) Uani d U P D 0.720(9) A 1
S S3 0.6663(3) 0.51777(14) 1.1567(2) 0.0273(8) Uani d U P D 0.720(9) A 1
C C5 0.6249(8) 0.3994(6) 1.0964(13) 0.040(2) Uani d U P D 0.720(9) A 1
H H5A 0.6347 0.3528 1.1825 0.059 Uiso calc U P R 0.720(9) A 1
H H5B 0.5526 0.402 1.0683 0.059 Uiso calc U P R 0.720(9) A 1
H H5C 0.6647 0.3783 1.0052 0.059 Uiso calc U P R 0.720(9) A 1
C C6 0.7992(7) 0.4952(6) 1.1591(10) 0.029(2) Uani d U P D 0.720(9) A 1
H H6A 0.8162 0.4545 1.2501 0.043 Uiso calc U P R 0.720(9) A 1
H H6B 0.8189 0.4611 1.0626 0.043 Uiso calc U P R 0.720(9) A 1
H H6C 0.8359 0.5575 1.166 0.043 Uiso calc U P R 0.720(9) A 1
O O1A 0.7030(13) 0.5881(8) 1.0166(15) 0.023(3) Uani d U P D 0.280(9) A 2
S S3A 0.7302(9) 0.5285(4) 1.1640(6) 0.029(2) Uani d U P D 0.280(9) A 2
C C5A 0.8596(14) 0.4966(15) 1.136(3) 0.033(5) Uani d U P D 0.280(9) A 2
H H501 0.8834 0.4581 1.2259 0.05 Uiso calc U P R 0.280(9) A 2
H H502 0.8665 0.4579 1.04 0.05 Uiso calc U P R 0.280(9) A 2
H H503 0.9007 0.5563 1.1272 0.05 Uiso calc U P R 0.280(9) A 2
C C6A 0.675(2) 0.4126(14) 1.140(3) 0.043(6) Uani d U P D 0.280(9) A 2
H H601 0.69 0.3718 1.2313 0.064 Uiso calc U P R 0.280(9) A 2
H H602 0.6007 0.4196 1.1291 0.064 Uiso calc U P R 0.280(9) A 2
H H603 0.7022 0.3816 1.0451 0.064 Uiso calc U P R 0.280(9) A 2
S S1 0.69177(12) 0.75 0.34605(18) 0.0158(3) Uani d T P S 1.0 B .
C C1 0.5622(5) 0.75 0.3632(7) 0.0154(14) Uani d T P S 1.0 . .
S S2 0.48637(16) 0.7300(2) 0.2002(2) 0.0164(10) Uani d U P . 0.5 B -1
C C2 0.5160(5) 0.75 0.5145(7) 0.0192(15) Uani d TU P S 1.0 B .
C C4 0.4091(6) 0.7311(7) 0.5245(10) 0.013(3) Uani d U P . 0.5 B -1
N N2 0.3226(6) 0.7249(6) 0.5417(9) 0.022(3) Uani d U P . 0.5 B -1

loop_
_atom_site_aniso_label
_atom_site_aniso_U_11
_atom_site_aniso_U_22
_atom_site_aniso_U_33
_atom_site_aniso_U_12
_atom_site_aniso_U_13
_atom_site_aniso_U_23
N1 0.011(3) 0.042(4) 0.007(3) 0 -0.003(2) 0
C3 0.006(3) 0.026(4) 0.017(4) 0 0.001(3) 0
Cd1 0.0112(2) 0.0099(2) 0.0051(2) 0 0.00109(16) 0
O1 0.045(4) 0.013(2) 0.025(3) 0.006(3) -0.016(3) -0.005(2)
S3 0.044(2) 0.0102(9) 0.0282(11) 0.0065(9) -0.0029(10) -0.0012(7)
C5 0.046(6) 0.012(4) 0.061(6) 0.000(4) 0.007(5) -0.007(4)
C6 0.034(6) 0.027(4) 0.026(4) -0.006(5) -0.010(4) 0.007(3)
O1A 0.030(6) 0.009(5) 0.031(6) 0.009(5) 0.003(5) -0.001(4)
S3A 0.051(6) 0.016(2) 0.021(3) 0.015(3) 0.007(3) 0.0007(18)
C5A 0.037(11) 0.026(9) 0.036(10) -0.001(9) 0.002(9) 0.015(8)
C6A 0.047(11) 0.037(10) 0.045(11) 0.011(10) -0.003(10) -0.009(9)
S1 0.0095(7) 0.0290(9) 0.0090(7) 0 -0.0011(6) 0
C1 0.014(3) 0.025(4) 0.007(3) 0 0.005(3) 0
S2 0.0122(9) 0.030(3) 0.0068(8) -0.0056(9) -0.0017(7) 0.0016(8)
C2 0.015(3) 0.040(4) 0.003(3) 0 0.003(2) 0
C4 0.012(4) 0.018(7) 0.009(3) 0.001(3) -0.003(3) -0.002(3)
N2 0.010(3) 0.042(8) 0.015(3) -0.003(3) 0.002(3) 0.003(3)

loop_
_atom_type_symbol
_atom_type_description
_atom_type_scat_dispersion_real
_atom_type_scat_dispersion_imag
_atom_type_scat_source
C C 0.0181 0.0091 'International Tables Vol C Tables 4.2.6.8 and 6.1.1.4'
H H 0.0000 0.0000 'International Tables Vol C Tables 4.2.6.8 and 6.1.1.4'
N N 0.0311 0.0180 'International Tables Vol C Tables 4.2.6.8 and 6.1.1.4'
S S 0.3331 0.5567 'International Tables Vol C Tables 4.2.6.8 and 6.1.1.4'
Cd Cd 0.1185 4.6533 'International Tables Vol C Tables 4.2.6.8 and 6.1.1.4'
O O 0.0492 0.0322 'International Tables Vol C Tables 4.2.6.8 and 6.1.1.4'

loop_
_geom_angle_atom_site_label_1
_geom_angle_atom_site_label_2
_geom_angle_atom_site_label_3
_geom_angle_site_symmetry_1
_geom_angle_site_symmetry_3
_geom_angle
_geom_angle_publ_flag
C3 N1 Cd1 . . 169.6(5) ?
N1 C3 C2 . . 175.9(7) ?
O1A Cd1 O1A 7_575 . 146.0(8) ?
O1A Cd1 N1 7_575 . 89.7(3) ?
O1A Cd1 N1 . . 89.7(3) ?
N1 Cd1 O1 . 7_575 84.34(13) ?
N1 Cd1 O1 . . 84.34(13) ?
O1 Cd1 O1 7_575 . 168.6(3) ?
O1A Cd1 S1 7_575 1_556 91.6(3) ?
O1A Cd1 S1 . 1_556 91.6(3) ?
N1 Cd1 S1 . 1_556 175.49(14) ?
O1 Cd1 S1 7_575 1_556 95.58(13) ?
O1 Cd1 S1 . 1_556 95.58(13) ?
S3 O1 Cd1 . . 119.0(3) ?
O1 S3 C6 . . 106.0(4) ?
O1 S3 C5 . . 103.3(4) ?
C6 S3 C5 . . 98.4(4) ?
S3 C5 H5A . . 109.5 ?
S3 C5 H5B . . 109.5 ?
H5A C5 H5B . . 109.5 ?
S3 C5 H5C . . 109.5 ?
H5A C5 H5C . . 109.5 ?
H5B C5 H5C . . 109.5 ?
S3 C6 H6A . . 109.5 ?
S3 C6 H6B . . 109.5 ?
H6A C6 H6B . . 109.5 ?
S3 C6 H6C . . 109.5 ?
H6A C6 H6C . . 109.5 ?
H6B C6 H6C . . 109.5 ?
S3A O1A Cd1 . . 120.2(7) ?
O1A S3A C6A . . 106.5(10) ?
O1A S3A C5A . . 104.1(9) ?
C6A S3A C5A . . 99.2(10) ?
S3A C5A H501 . . 109.5 ?
S3A C5A H502 . . 109.5 ?
H501 C5A H502 . . 109.5 ?
S3A C5A H503 . . 109.5 ?
H501 C5A H503 . . 109.5 ?
H502 C5A H503 . . 109.5 ?
S3A C6A H601 . . 109.5 ?
S3A C6A H602 . . 109.5 ?
H601 C6A H602 . . 109.5 ?
S3A C6A H603 . . 109.5 ?
H601 C6A H603 . . 109.5 ?
H602 C6A H603 . . 109.5 ?
C1 S1 Cd1 . 1_554 84.1(2) ?
C2 C1 S1 . . 120.1(5) ?
C2 C1 S2 . . 118.8(5) ?
S1 C1 S2 . . 120.3(4) ?
C3 C2 C1 . . 124.9(6) ?
C3 C2 C4 . . 116.0(6) ?
C1 C2 C4 . . 118.1(6) ?
N2 C4 C2 . . 172.7(9) ?

loop_
_geom_bond_atom_site_label_1
_geom_bond_atom_site_label_2
_geom_bond_site_symmetry_2
_geom_bond_distance
_geom_bond_publ_flag
N1 C3 . 1.141(9) ?
N1 Cd1 . 2.319(5) ?
C3 C2 . 1.391(9) ?
Cd1 O1A 7_575 2.313(10) ?
Cd1 O1A . 2.313(10) ?
Cd1 O1 7_575 2.327(5) ?
Cd1 O1 . 2.327(5) ?
Cd1 S1 1_556 2.6650(15) ?
O1 S3 . 1.510(5) ?
S3 C6 . 1.771(10) ?
S3 C5 . 1.781(8) ?
C5 H5A . 0.98 ?
C5 H5B . 0.98 ?
C5 H5C . 0.98 ?
C6 H6A . 0.98 ?
C6 H6B . 0.98 ?
C6 H6C . 0.98 ?
O1A S3A . 1.538(12) ?
S3A C6A . 1.756(17) ?
S3A C5A . 1.770(16) ?
C5A H501 . 0.98 ?
C5A H502 . 0.98 ?
C5A H503 . 0.98 ?
C6A H601 . 0.98 ?
C6A H602 . 0.98 ?
C6A H603 . 0.98 ?
S1 C1 . 1.707(7) ?
S1 Cd1 1_554 2.6650(15) ?
C1 C2 . 1.425(9) ?
C1 S2 . 1.730(7) ?
C2 C4 . 1.430(10) ?
C4 N2 . 1.148(11) ?

loop_
_geom_torsion_atom_site_label_1
_geom_torsion_atom_site_label_2
_geom_torsion_atom_site_label_3
_geom_torsion_atom_site_label_4
_geom_torsion_site_symmetry_1
_geom_torsion_site_symmetry_2
_geom_torsion_site_symmetry_3
_geom_torsion_site_symmetry_4
_geom_torsion
_geom_torsion_publ_flag
Cd1 O1 S3 C6 . . . . -90.1(5) ?
Cd1 O1 S3 C5 . . . . 167.0(4) ?
Cd1 O1A S3A C6A . . . . 137.7(11) ?
Cd1 O1A S3A C5A . . . . -118.0(11) ?
Cd1 S1 C1 C2 1_554 . . . 180.0000(10) ?
Cd1 S1 C1 S2 1_554 . . . 10.51(12) ?
S1 C1 C2 C3 . . . . 0.0000(10) ?
S2 C1 C2 C3 . . . . 169.64(13) ?
S1 C1 C2 C4 . . . . -168.2(4) ?
S2 C1 C2 C4 . . . . 1.5(5) ?
